data_7011996
loop_
_publ_author_name
'Vujovic, Dejana'
'Raubenheimer, Helgard G.'
'Nassimbeni, Luigi R.'

_publ_section_title
;
 New self-assembled one-dimensional nickel coordination polymers and
 hydrogen-bonded networks
;
_journal_issue 4
_journal_name_full 'Dalton Transactions'
_journal_page_first 631
_journal_paper_doi 10.1039/b206638f
_journal_year 2003
_chemical_formula_moiety Ni(NCS)2(C7H6N2)2
_chemical_formula_sum 'C16 H12 N6 Ni S2'
_chemical_formula_weight 411.15
_chemical_melting_point 'DSC onset temperature = 249.2oC'
_chemical_name_common none
_chemical_name_systematic
; 
catena-(bis(3-aminobenzonitrile-N)-bis(?2-thiocyanato-N,S)) nickel(II) 
;
_space_group_IT_number 15
_symmetry_cell_setting monoclinic
_symmetry_space_group_name_Hall '-C 2yc'
_symmetry_space_group_name_H-M 'C 1 2/c 1'
_atom_sites_solution_hydrogens geom
_atom_sites_solution_primary direct
_atom_sites_solution_secondary difmap
_audit_creation_method SHELXL-97
_cell_angle_alpha 90.00
_cell_angle_beta 92.4910(10)
_cell_angle_gamma 90.00
_cell_formula_units_Z 4
_cell_length_a 16.9554(3)
_cell_length_b 5.55420(10)
_cell_length_c 18.2897(3)
_cell_measurement_reflns_used 2120
_cell_measurement_temperature 173(2)
_cell_measurement_theta_max 28.26
_cell_measurement_theta_min 3.21
_cell_volume 1720.78(5)
_computing_cell_refinement 'Collect (Nonius, 2000)'
_computing_data_collection 'Collect (Nonius, 2000)'
_computing_data_reduction 'Collect (Nonius, 2000)'
_computing_molecular_graphics 'XSEED, a graphical interface to SHELX (1999)'
_computing_publication_material 'SHELXL-97 (Sheldrick, 1997)'
_computing_structure_refinement 'SHELXL-97 (Sheldrick, 1997)'
_computing_structure_solution 'SHELXS-97 (Sheldrick, 1990)'
_diffrn_ambient_temperature 173(2)
_diffrn_measured_fraction_theta_full 0.993
_diffrn_measured_fraction_theta_max 0.993
_diffrn_measurement_device_type 'Nonius Kappa CCD'
_diffrn_measurement_method 'Combination of phi and omega'
_diffrn_radiation_monochromator graphite
_diffrn_radiation_source 'fine-focus sealed tube'
_diffrn_radiation_type MoK\a
_diffrn_radiation_wavelength 0.71070
_diffrn_reflns_av_R_equivalents 0.0183
_diffrn_reflns_av_sigmaI/netI 0.0257
_diffrn_reflns_limit_h_max 18
_diffrn_reflns_limit_h_min -22
_diffrn_reflns_limit_k_max 6
_diffrn_reflns_limit_k_min -7
_diffrn_reflns_limit_l_max 24
_diffrn_reflns_limit_l_min -24
_diffrn_reflns_number 5462
_diffrn_reflns_theta_full 28.26
_diffrn_reflns_theta_max 28.26
_diffrn_reflns_theta_min 3.21
_exptl_absorpt_coefficient_mu 1.381
_exptl_absorpt_correction_T_max 0.8196
_exptl_absorpt_correction_T_min 0.7993
_exptl_absorpt_correction_type none
_exptl_crystal_colour green
_exptl_crystal_density_diffrn 1.587
_exptl_crystal_density_meas ?
_exptl_crystal_density_method .
_exptl_crystal_description 'rectangular plates'
_exptl_crystal_F_000 840
_exptl_crystal_size_max 0.19
_exptl_crystal_size_mid 0.15
_exptl_crystal_size_min 0.15
_refine_diff_density_max 0.284
_refine_diff_density_min -0.342
_refine_diff_density_rms 0.054
_refine_ls_extinction_coef none
_refine_ls_extinction_method none
_refine_ls_goodness_of_fit_ref 1.077
_refine_ls_hydrogen_treatment mixed
_refine_ls_matrix_type full
_refine_ls_number_parameters 123
_refine_ls_number_reflns 2120
_refine_ls_number_restraints 0
_refine_ls_restrained_S_all 1.077
_refine_ls_R_factor_all 0.0254
_refine_ls_R_factor_gt 0.0226
_refine_ls_shift/su_max 0.001
_refine_ls_shift/su_mean 0.000
_refine_ls_structure_factor_coef Fsqd
_refine_ls_weighting_details 'calc w=1/[\s^2^(Fo^2^)+(0.0255P)^2^+1.4061P] where P=(Fo^2^+2Fc^2^)/3'
_refine_ls_weighting_scheme calc
_refine_ls_wR_factor_gt 0.0587
_refine_ls_wR_factor_ref 0.0602
_reflns_number_gt 1948
_reflns_number_total 2120
_reflns_threshold_expression >2sigma(I)
_cod_data_source_file b206638f.txt
_cod_data_source_block COMPOUND_2
_cod_original_sg_symbol_H-M C2/c
_cod_database_code 7011996

loop_
_symmetry_equiv_pos_as_xyz
'x, y, z'
'-x, y, -z+1/2'
'x+1/2, y+1/2, z'
'-x+1/2, y+1/2, -z+1/2'
'-x, -y, -z'
'x, -y, z-1/2'
'-x+1/2, -y+1/2, -z'
'x+1/2, -y+1/2, z-1/2'

loop_
_atom_site_label
_atom_site_type_symbol
_atom_site_fract_x
_atom_site_fract_y
_atom_site_fract_z
_atom_site_U_iso_or_equiv
_atom_site_adp_type
_atom_site_occupancy
_atom_site_symmetry_multiplicity
_atom_site_calc_flag
_atom_site_refinement_flags
_atom_site_disorder_assembly
_atom_site_disorder_group
Ni1 Ni 0.0000 0.0000 0.5000 0.01570(8) Uani 1 2 d S . .
S1 S 0.10761(2) -0.23737(6) 0.56922(2) 0.02509(10) Uani 1 1 d . . .
N1 N -0.06428(7) -0.2974(2) 0.47625(6) 0.0190(2) Uani 1 1 d . . .
N7A N -0.05711(7) 0.0693(2) 0.59972(7) 0.0207(2) Uani 1 1 d . . .
N9A N -0.08133(8) -0.7764(3) 0.79103(7) 0.0304(3) Uani 1 1 d . . .
C1 C -0.08246(8) -0.4886(2) 0.45720(7) 0.0161(3) Uani 1 1 d . . .
C1A C -0.11045(8) -0.1062(2) 0.62594(7) 0.0196(3) Uani 1 1 d . . .
C2A C -0.08286(8) -0.2824(3) 0.67429(7) 0.0207(3) Uani 1 1 d . . .
H2A H -0.0300 -0.2853 0.6900 0.025 Uiso 1 1 calc R . .
C3A C -0.13505(8) -0.4555(3) 0.69916(7) 0.0207(3) Uani 1 1 d . . .
C4A C -0.21417(9) -0.4571(3) 0.67495(9) 0.0278(3) Uani 1 1 d . . .
H4A H -0.2486 -0.5733 0.6915 0.033 Uiso 1 1 calc R . .
C5A C -0.24028(9) -0.2824(3) 0.62590(9) 0.0317(3) Uani 1 1 d . . .
H5A H -0.2928 -0.2824 0.6089 0.038 Uiso 1 1 calc R . .
C6A C -0.18929(9) -0.1066(3) 0.60159(8) 0.0267(3) Uani 1 1 d . . .
H6A H -0.2079 0.0110 0.5690 0.032 Uiso 1 1 calc R . .
C8A C -0.10599(8) -0.6344(3) 0.75083(7) 0.0225(3) Uani 1 1 d . . .
H71A H -0.0208(12) 0.094(4) 0.6301(11) 0.032(5) Uiso 1 1 d . . .
H72A H -0.0819(10) 0.206(4) 0.5891(9) 0.028(4) Uiso 1 1 d . . .

loop_
_atom_site_aniso_label
_atom_site_aniso_U_11
_atom_site_aniso_U_22
_atom_site_aniso_U_33
_atom_site_aniso_U_23
_atom_site_aniso_U_13
_atom_site_aniso_U_12
Ni1 0.01815(13) 0.00947(13) 0.01908(13) -0.00114(8) -0.00365(9) -0.00178(8)
S1 0.02724(19) 0.01141(16) 0.0354(2) -0.00248(13) -0.01301(15) -0.00260(12)
N1 0.0191(5) 0.0135(5) 0.0239(5) 0.0007(4) -0.0056(4) 0.0003(4)
N7A 0.0231(6) 0.0170(6) 0.0218(6) -0.0019(5) -0.0019(5) -0.0020(5)
N9A 0.0297(7) 0.0346(7) 0.0269(6) 0.0062(6) 0.0015(5) 0.0035(6)
C1 0.0154(6) 0.0143(6) 0.0181(6) 0.0019(5) -0.0048(5) 0.0004(4)
C1A 0.0208(6) 0.0190(6) 0.0189(6) -0.0032(5) 0.0013(5) -0.0004(5)
C2A 0.0179(6) 0.0246(7) 0.0194(6) -0.0016(5) -0.0025(5) -0.0003(5)
C3A 0.0208(6) 0.0231(7) 0.0182(6) -0.0007(5) -0.0001(5) 0.0023(5)
C4A 0.0195(7) 0.0300(8) 0.0340(8) 0.0051(6) 0.0013(6) -0.0035(6)
C5A 0.0169(7) 0.0379(9) 0.0396(8) 0.0082(7) -0.0051(6) -0.0004(6)
C6A 0.0230(7) 0.0277(8) 0.0290(7) 0.0057(6) -0.0033(6) 0.0036(6)
C8A 0.0214(6) 0.0255(7) 0.0206(6) 0.0004(6) 0.0025(5) -0.0001(6)

loop_
_atom_type_symbol
_atom_type_description
_atom_type_scat_dispersion_real
_atom_type_scat_dispersion_imag
_atom_type_scat_source
Ni Ni 0.3393 1.1124 'International Tables Vol C Tables 4.2.6.8 and 6.1.1.4'
C C 0.0033 0.0016 'International Tables Vol C Tables 4.2.6.8 and 6.1.1.4'
H H 0.0000 0.0000 'International Tables Vol C Tables 4.2.6.8 and 6.1.1.4'
N N 0.0061 0.0033 'International Tables Vol C Tables 4.2.6.8 and 6.1.1.4'
S S 0.1246 0.1234 'International Tables Vol C Tables 4.2.6.8 and 6.1.1.4'

loop_
_geom_angle_atom_site_label_1
_geom_angle_atom_site_label_2
_geom_angle_atom_site_label_3
_geom_angle
_geom_angle_site_symmetry_1
_geom_angle_site_symmetry_3
_geom_angle_publ_flag
N1 Ni1 N1 180.00(6) . 5_556 ?
N1 Ni1 N7A 94.05(5) . . ?
N1 Ni1 N7A 85.95(5) 5_556 . ?
N1 Ni1 N7A 85.95(5) . 5_556 ?
N1 Ni1 N7A 94.05(5) 5_556 5_556 ?
N7A Ni1 N7A 180.0 . 5_556 ?
N1 Ni1 S1 87.02(3) . 5_556 ?
N1 Ni1 S1 92.98(3) 5_556 5_556 ?
N7A Ni1 S1 89.41(4) . 5_556 ?
N7A Ni1 S1 90.59(4) 5_556 5_556 ?
N1 Ni1 S1 92.98(3) . . ?
N1 Ni1 S1 87.02(3) 5_556 . ?
N7A Ni1 S1 90.59(4) . . ?
N7A Ni1 S1 89.41(4) 5_556 . ?
S1 Ni1 S1 180.000(15) 5_556 . ?
C1 S1 Ni1 99.32(5) 5_546 . ?
C1 N1 Ni1 162.33(11) . . ?
C1A N7A Ni1 118.77(9) . . ?
N1 C1 S1 179.30(13) . 5_546 ?
C2A C1A C6A 119.75(13) . . ?
C2A C1A N7A 119.69(12) . . ?
C6A C1A N7A 120.53(13) . . ?
C1A C2A C3A 119.52(12) . . ?
C4A C3A C2A 121.03(13) . . ?
C4A C3A C8A 120.01(13) . . ?
C2A C3A C8A 118.96(12) . . ?
C5A C4A C3A 118.60(14) . . ?
C4A C5A C6A 120.99(14) . . ?
C5A C6A C1A 120.08(14) . . ?
N9A C8A C3A 178.44(15) . . ?

loop_
_geom_bond_atom_site_label_1
_geom_bond_atom_site_label_2
_geom_bond_distance
_geom_bond_site_symmetry_2
_geom_bond_publ_flag
Ni1 N1 2.0159(11) . ?
Ni1 N1 2.0159(11) 5_556 ?
Ni1 N7A 2.1367(12) . ?
Ni1 N7A 2.1367(12) 5_556 ?
Ni1 S1 2.5435(3) 5_556 ?
Ni1 S1 2.5435(3) . ?
S1 C1 1.6475(13) 5_546 ?
N1 C1 1.1553(17) . ?
N7A C1A 1.4266(18) . ?
N9A C8A 1.1449(19) . ?
C1 S1 1.6475(13) 5_546 ?
C1A C2A 1.387(2) . ?
C1A C6A 1.390(2) . ?
C2A C3A 1.3963(19) . ?
C3A C4A 1.394(2) . ?
C3A C8A 1.443(2) . ?
C4A C5A 1.381(2) . ?
C5A C6A 1.390(2) . ?
